data_4329619
loop_
_publ_author_name
'Tapash Deb'
'Gregory T. Rohde'
'Victor G. Young'
'Michael P. Jensen'

_publ_section_title
;
 Aerobic and Hydrolytic Decomposition of Pseudotetrahedral Nickel
 Phenolate Complexes
;
_journal_name_full 'Inorganic Chemistry'
_journal_page_first 7257
_journal_page_last 7270
_journal_paper_doi 10.1021/ic300551z
_journal_volume 51
_journal_year 2012
_chemical_formula_moiety 'C27 H39 B N6 Ni O'
_chemical_formula_sum 'C27 H39 B N6 Ni O'
_chemical_formula_weight 533.16
_chemical_name_common 11100
_chemical_name_systematic
; 
 ? 
;
_space_group_IT_number 14
_symmetry_cell_setting monoclinic
_symmetry_space_group_name_Hall '-P 2yn'
_symmetry_space_group_name_H-M 'P 1 21/n 1'
_atom_sites_solution_hydrogens constr
_atom_sites_solution_primary direct
_atom_sites_solution_secondary difmap
_audit_creation_method SHELXL-97
_cell_angle_alpha 90.00
_cell_angle_beta 91.832(1)
_cell_angle_gamma 90.00
_cell_formula_units_Z 4
_cell_length_a 8.803(1)
_cell_length_b 29.373(3)
_cell_length_c 10.6299(12)
_cell_measurement_reflns_used 6863
_cell_measurement_temperature 123(2)
_cell_measurement_theta_max 26.47
_cell_measurement_theta_min 2.37
_cell_volume 2747.2(5)
_computing_cell_refinement 'Bruker SAINT'
_computing_data_collection 'Bruker APEX2'
_computing_data_reduction 'Bruker SAINT'
_computing_molecular_graphics 'Bruker SHELXTL'
_computing_publication_material 'Bruker SHELXTL'
_computing_structure_refinement 'SHELXL-97 (Sheldrick, 1997)'
_computing_structure_solution 'SHELXS-97 (Sheldrick, 1990)'
_diffrn_ambient_temperature 123(2)
_diffrn_measured_fraction_theta_full 0.996
_diffrn_measured_fraction_theta_max 0.996
_diffrn_measurement_device_type 'Bruker APEX-II CCD'
_diffrn_measurement_method '\f and \w scans'
_diffrn_radiation_monochromator graphite
_diffrn_radiation_source 'normal-focus sealed tube'
_diffrn_radiation_type MoK\a
_diffrn_radiation_wavelength 0.71073
_diffrn_reflns_av_R_equivalents 0.0751
_diffrn_reflns_av_sigmaI/netI 0.0649
_diffrn_reflns_limit_h_max 11
_diffrn_reflns_limit_h_min -11
_diffrn_reflns_limit_k_max 37
_diffrn_reflns_limit_k_min -37
_diffrn_reflns_limit_l_max 13
_diffrn_reflns_limit_l_min -13
_diffrn_reflns_number 30891
_diffrn_reflns_theta_full 27.48
_diffrn_reflns_theta_max 27.48
_diffrn_reflns_theta_min 2.04
_diffrn_standards_number 0
_exptl_absorpt_coefficient_mu 0.737
_exptl_absorpt_correction_T_max 0.9319
_exptl_absorpt_correction_T_min 0.8559
_exptl_absorpt_correction_type multi-scan
_exptl_absorpt_process_details 'R. Blessing, 1995'
_exptl_crystal_colour orange
_exptl_crystal_density_diffrn 1.289
_exptl_crystal_description irregular
_exptl_crystal_F_000 1136
_exptl_crystal_size_max 0.25
_exptl_crystal_size_mid 0.12
_exptl_crystal_size_min 0.05
_refine_diff_density_max 0.661
_refine_diff_density_min -0.503
_refine_diff_density_rms 0.076
_refine_ls_extinction_method none
_refine_ls_goodness_of_fit_ref 1.037
_refine_ls_hydrogen_treatment mixed
_refine_ls_matrix_type full
_refine_ls_number_parameters 339
_refine_ls_number_reflns 6280
_refine_ls_number_restraints 0
_refine_ls_restrained_S_all 1.037
_refine_ls_R_factor_all 0.0803
_refine_ls_R_factor_gt 0.0476
_refine_ls_shift/su_max 0.002
_refine_ls_shift/su_mean 0.000
_refine_ls_structure_factor_coef Fsqd
_refine_ls_weighting_details 'calc w=1/[\s^2^(Fo^2^)+(0.0529P)^2^+0.8015P] where P=(Fo^2^+2Fc^2^)/3'
_refine_ls_weighting_scheme calc
_refine_ls_wR_factor_gt 0.1056
_refine_ls_wR_factor_ref 0.1190
_reflns_number_gt 4388
_reflns_number_total 6280
_reflns_threshold_expression >2sigma(I)
_cod_data_source_file ic300551z_si_001_2.cif
_cod_data_source_block 11100_0m_1b
_cod_database_code 4329619

loop_
_symmetry_equiv_pos_as_xyz
'x, y, z'
'-x+1/2, y+1/2, -z+1/2'
'-x, -y, -z'
'x-1/2, -y-1/2, z-1/2'

loop_
_atom_site_label
_atom_site_type_symbol
_atom_site_fract_x
_atom_site_fract_y
_atom_site_fract_z
_atom_site_U_iso_or_equiv
_atom_site_adp_type
_atom_site_occupancy
_atom_site_symmetry_multiplicity
_atom_site_calc_flag
_atom_site_refinement_flags
Ni1 Ni 0.64017(4) 0.140316(11) 0.50656(3) 0.01922(11) Uani 1 1 d .
O1 O 0.7268(2) 0.17109(6) 0.64163(17) 0.0221(4) Uani 1 1 d .
N1 N 0.4840(2) 0.09232(8) 0.5379(2) 0.0214(5) Uani 1 1 d .
N2 N 0.4240(2) 0.07138(7) 0.4315(2) 0.0217(5) Uani 1 1 d .
N3 N 0.5091(2) 0.16890(7) 0.3736(2) 0.0206(5) Uani 1 1 d .
N4 N 0.4353(3) 0.14016(8) 0.2897(2) 0.0233(5) Uani 1 1 d .
N5 N 0.7378(3) 0.10125(7) 0.3760(2) 0.0213(5) Uani 1 1 d .
N6 N 0.6408(3) 0.08164(7) 0.2878(2) 0.0211(5) Uani 1 1 d .
C1 C 0.2524(3) 0.00602(10) 0.3730(3) 0.0294(7) Uani 1 1 d .
H1A H 0.3246 -0.0060 0.3131 0.044 Uiso 1 1 calc R
H1B H 0.1730 0.0233 0.3275 0.044 Uiso 1 1 calc R
H1C H 0.2060 -0.0193 0.4181 0.044 Uiso 1 1 calc R
C2 C 0.3340(3) 0.03647(9) 0.4649(3) 0.0232(6) Uani 1 1 d .
C3 C 0.3336(3) 0.03531(9) 0.5948(3) 0.0236(6) Uani 1 1 d .
H3A H 0.2793 0.0146 0.6453 0.028 Uiso 1 1 calc R
C4 C 0.4281(3) 0.07037(9) 0.6369(3) 0.0227(6) Uani 1 1 d .
C5 C 0.4688(3) 0.08394(10) 0.7699(3) 0.0259(6) Uani 1 1 d .
H5A H 0.4619 0.1171 0.7780 0.039 Uiso 1 1 calc R
H5B H 0.5728 0.0741 0.7913 0.039 Uiso 1 1 calc R
H5C H 0.3982 0.0695 0.8271 0.039 Uiso 1 1 calc R
C6 C 0.2671(4) 0.14441(11) 0.0953(3) 0.0364(7) Uani 1 1 d .
H6A H 0.2022 0.1203 0.1280 0.055 Uiso 1 1 calc R
H6B H 0.3360 0.1314 0.0343 0.055 Uiso 1 1 calc R
H6C H 0.2036 0.1678 0.0541 0.055 Uiso 1 1 calc R
C7 C 0.3581(3) 0.16540(10) 0.2018(3) 0.0244(6) Uani 1 1 d .
C8 C 0.3822(3) 0.21060(10) 0.2298(3) 0.0257(6) Uani 1 1 d .
H8A H 0.3426 0.2361 0.1844 0.031 Uiso 1 1 calc R
C9 C 0.4763(3) 0.21170(9) 0.3381(3) 0.0230(6) Uani 1 1 d .
C10 C 0.5376(3) 0.25145(9) 0.4103(3) 0.0273(6) Uani 1 1 d .
H10A H 0.6139 0.2410 0.4729 0.041 Uiso 1 1 calc R
H10B H 0.4547 0.2667 0.4530 0.041 Uiso 1 1 calc R
H10C H 0.5846 0.2728 0.3525 0.041 Uiso 1 1 calc R
C11 C 0.6502(4) 0.03501(10) 0.0925(3) 0.0307(7) Uani 1 1 d .
H11A H 0.5661 0.0162 0.1209 0.046 Uiso 1 1 calc R
H11B H 0.7259 0.0156 0.0532 0.046 Uiso 1 1 calc R
H11C H 0.6114 0.0574 0.0310 0.046 Uiso 1 1 calc R
C12 C 0.7222(3) 0.05921(9) 0.2024(3) 0.0234(6) Uani 1 1 d .
C13 C 0.8739(3) 0.06394(9) 0.2357(3) 0.0244(6) Uani 1 1 d .
H13A H 0.9578 0.0516 0.1932 0.029 Uiso 1 1 calc R
C14 C 0.8793(3) 0.09067(9) 0.3449(3) 0.0223(6) Uani 1 1 d .
C15 C 1.0132(3) 0.10663(10) 0.4229(3) 0.0271(6) Uani 1 1 d .
H15A H 0.9843 0.1333 0.4723 0.041 Uiso 1 1 calc R
H15B H 1.0959 0.1149 0.3678 0.041 Uiso 1 1 calc R
H15C H 1.0472 0.0822 0.4800 0.041 Uiso 1 1 calc R
C16 C 0.7252(3) 0.17023(9) 0.7686(2) 0.0203(6) Uani 1 1 d .
C17 C 0.8187(3) 0.13939(9) 0.8360(2) 0.0213(6) Uani 1 1 d .
C18 C 0.8131(3) 0.13884(10) 0.9673(3) 0.0256(6) Uani 1 1 d .
H18A H 0.8760 0.1182 1.0138 0.031 Uiso 1 1 calc R
C19 C 0.7182(3) 0.16769(10) 1.0308(3) 0.0293(7) Uani 1 1 d .
H19A H 0.7146 0.1665 1.1200 0.035 Uiso 1 1 calc R
C20 C 0.6282(3) 0.19844(10) 0.9632(3) 0.0275(6) Uani 1 1 d .
H20A H 0.5641 0.2185 1.0072 0.033 Uiso 1 1 calc R
C21 C 0.6296(3) 0.20054(9) 0.8324(3) 0.0220(6) Uani 1 1 d .
C22 C 0.5298(3) 0.23390(9) 0.7583(3) 0.0262(6) Uani 1 1 d .
H22A H 0.5875 0.2436 0.6834 0.031 Uiso 1 1 calc R
C23 C 0.3837(3) 0.21073(11) 0.7091(3) 0.0328(7) Uani 1 1 d .
H23A H 0.4095 0.1858 0.6525 0.049 Uiso 1 1 calc R
H23B H 0.3202 0.2330 0.6632 0.049 Uiso 1 1 calc R
H23C H 0.3279 0.1987 0.7801 0.049 Uiso 1 1 calc R
C24 C 0.4917(4) 0.27693(11) 0.8316(3) 0.0388(8) Uani 1 1 d .
H24A H 0.5855 0.2904 0.8671 0.058 Uiso 1 1 calc R
H24B H 0.4241 0.2691 0.8999 0.058 Uiso 1 1 calc R
H24C H 0.4409 0.2989 0.7749 0.058 Uiso 1 1 calc R
C25 C 0.9275(3) 0.10915(9) 0.7666(3) 0.0249(6) Uani 1 1 d .
H25A H 0.8764 0.1004 0.6848 0.030 Uiso 1 1 calc R
C26 C 0.9722(4) 0.06511(10) 0.8358(3) 0.0367(8) Uani 1 1 d .
H26A H 0.8803 0.0481 0.8560 0.055 Uiso 1 1 calc R
H26B H 1.0292 0.0726 0.9137 0.055 Uiso 1 1 calc R
H26C H 1.0356 0.0465 0.7819 0.055 Uiso 1 1 calc R
C27 C 1.0714(3) 0.13582(10) 0.7361(3) 0.0288(7) Uani 1 1 d .
H27A H 1.0433 0.1635 0.6894 0.043 Uiso 1 1 calc R
H27B H 1.1371 0.1169 0.6849 0.043 Uiso 1 1 calc R
H27C H 1.1260 0.1441 0.8146 0.043 Uiso 1 1 calc R
B1 B 0.4669(4) 0.08871(11) 0.2992(3) 0.0233(7) Uani 1 1 d .
H1 H 0.407(3) 0.0690(8) 0.226(2) 0.015(7) Uiso 1 1 d .

loop_
_atom_site_aniso_label
_atom_site_aniso_U_11
_atom_site_aniso_U_22
_atom_site_aniso_U_33
_atom_site_aniso_U_23
_atom_site_aniso_U_13
_atom_site_aniso_U_12
Ni1 0.01944(18) 0.02108(18) 0.01705(18) -0.00032(14) -0.00070(12) -0.00014(15)
O1 0.0219(10) 0.0259(10) 0.0185(10) -0.0018(8) -0.0004(8) -0.0010(8)
N1 0.0218(12) 0.0227(12) 0.0196(12) 0.0006(9) -0.0009(9) -0.0022(9)
N2 0.0199(12) 0.0233(12) 0.0216(12) -0.0025(9) -0.0028(9) 0.0000(9)
N3 0.0216(12) 0.0217(12) 0.0186(12) 0.0003(9) -0.0008(9) 0.0004(9)
N4 0.0213(12) 0.0295(13) 0.0188(12) 0.0004(10) -0.0037(9) 0.0006(10)
N5 0.0231(12) 0.0219(12) 0.0188(12) 0.0003(9) -0.0011(9) 0.0005(10)
N6 0.0250(12) 0.0215(12) 0.0167(11) -0.0012(9) 0.0004(9) 0.0006(10)
C1 0.0257(15) 0.0237(15) 0.0387(18) -0.0058(13) -0.0017(13) -0.0011(12)
C2 0.0174(14) 0.0194(14) 0.0327(17) -0.0018(11) 0.0001(11) 0.0033(11)
C3 0.0199(14) 0.0236(14) 0.0274(15) 0.0059(11) 0.0029(11) 0.0004(11)
C4 0.0216(14) 0.0225(14) 0.0239(15) 0.0035(11) 0.0017(11) 0.0038(11)
C5 0.0274(15) 0.0282(15) 0.0219(15) 0.0035(12) -0.0004(12) -0.0037(12)
C6 0.0371(18) 0.046(2) 0.0258(16) 0.0001(14) -0.0081(14) 0.0059(15)
C7 0.0205(14) 0.0336(16) 0.0191(14) 0.0032(12) 0.0019(11) 0.0039(12)
C8 0.0238(15) 0.0325(16) 0.0213(15) 0.0069(12) 0.0063(12) 0.0090(12)
C9 0.0188(14) 0.0274(15) 0.0233(15) 0.0030(12) 0.0087(11) 0.0033(11)
C10 0.0300(16) 0.0229(15) 0.0291(16) 0.0033(12) 0.0041(13) -0.0006(12)
C11 0.0414(18) 0.0302(16) 0.0204(15) -0.0045(12) 0.0009(13) -0.0033(13)
C12 0.0326(16) 0.0192(14) 0.0184(14) 0.0024(11) 0.0028(12) 0.0016(12)
C13 0.0271(15) 0.0248(15) 0.0217(15) 0.0026(11) 0.0053(12) 0.0054(12)
C14 0.0228(14) 0.0223(14) 0.0218(14) 0.0045(11) 0.0019(11) 0.0043(11)
C15 0.0191(14) 0.0354(17) 0.0268(16) 0.0017(13) 0.0010(12) 0.0033(12)
C16 0.0200(14) 0.0222(14) 0.0187(14) -0.0037(11) 0.0007(11) -0.0066(11)
C17 0.0206(13) 0.0213(13) 0.0219(14) -0.0030(11) 0.0002(11) -0.0056(11)
C18 0.0289(15) 0.0239(14) 0.0240(15) 0.0030(12) -0.0023(11) -0.0036(12)
C19 0.0342(17) 0.0357(17) 0.0183(15) 0.0011(12) 0.0051(12) -0.0068(14)
C20 0.0255(15) 0.0293(16) 0.0280(16) -0.0037(12) 0.0088(12) -0.0036(12)
C21 0.0168(13) 0.0228(14) 0.0268(15) -0.0019(11) 0.0065(11) -0.0047(11)
C22 0.0236(15) 0.0264(15) 0.0289(16) -0.0002(12) 0.0050(12) 0.0012(12)
C23 0.0240(16) 0.0344(17) 0.0400(19) -0.0004(14) 0.0017(13) 0.0018(13)
C24 0.0362(18) 0.0305(17) 0.050(2) -0.0059(15) 0.0053(16) 0.0045(14)
C25 0.0250(15) 0.0256(15) 0.0238(15) -0.0037(12) -0.0027(12) 0.0015(12)
C26 0.043(2) 0.0290(17) 0.0380(19) -0.0035(14) -0.0021(15) 0.0044(14)
C27 0.0209(14) 0.0347(17) 0.0307(16) -0.0077(13) 0.0003(12) -0.0020(13)
B1 0.0203(16) 0.0271(17) 0.0223(16) -0.0043(13) -0.0019(13) 0.0002(13)

loop_
_atom_type_symbol
_atom_type_description
_atom_type_scat_dispersion_real
_atom_type_scat_dispersion_imag
_atom_type_scat_source
C C 0.0033 0.0016 'International Tables Vol C Tables 4.2.6.8 and 6.1.1.4'
H H 0.0000 0.0000 'International Tables Vol C Tables 4.2.6.8 and 6.1.1.4'
B B 0.0013 0.0007 'International Tables Vol C Tables 4.2.6.8 and 6.1.1.4'
N N 0.0061 0.0033 'International Tables Vol C Tables 4.2.6.8 and 6.1.1.4'
O O 0.0106 0.0060 'International Tables Vol C Tables 4.2.6.8 and 6.1.1.4'
Ni Ni 0.3393 1.1124 'International Tables Vol C Tables 4.2.6.8 and 6.1.1.4'

loop_
_geom_angle_atom_site_label_1
_geom_angle_atom_site_label_2
_geom_angle_atom_site_label_3
_geom_angle
O1 Ni1 N3 124.41(9)
O1 Ni1 N1 118.99(9)
N3 Ni1 N1 91.71(9)
O1 Ni1 N5 129.92(9)
N3 Ni1 N5 90.09(9)
N1 Ni1 N5 91.37(9)
C16 O1 Ni1 138.85(17)
C4 N1 N2 106.8(2)
C4 N1 Ni1 137.69(19)
N2 N1 Ni1 115.10(16)
C2 N2 N1 109.6(2)
C2 N2 B1 130.5(2)
N1 N2 B1 119.9(2)
C9 N3 N4 107.5(2)
C9 N3 Ni1 135.45(19)
N4 N3 Ni1 117.01(16)
C7 N4 N3 109.1(2)
C7 N4 B1 131.8(2)
N3 N4 B1 118.6(2)
C14 N5 N6 107.3(2)
C14 N5 Ni1 136.47(19)
N6 N5 Ni1 116.07(16)
C12 N6 N5 109.4(2)
C12 N6 B1 131.7(2)
N5 N6 B1 118.9(2)
C2 C1 H1A 109.5
C2 C1 H1B 109.5
H1A C1 H1B 109.5
C2 C1 H1C 109.5
H1A C1 H1C 109.5
H1B C1 H1C 109.5
N2 C2 C3 107.6(2)
N2 C2 C1 123.8(3)
C3 C2 C1 128.5(3)
C2 C3 C4 106.5(2)
C2 C3 H3A 126.8
C4 C3 H3A 126.8
N1 C4 C3 109.5(2)
N1 C4 C5 121.9(2)
C3 C4 C5 128.5(3)
C4 C5 H5A 109.5
C4 C5 H5B 109.5
H5A C5 H5B 109.5
C4 C5 H5C 109.5
H5A C5 H5C 109.5
H5B C5 H5C 109.5
C7 C6 H6A 109.5
C7 C6 H6B 109.5
H6A C6 H6B 109.5
C7 C6 H6C 109.5
H6A C6 H6C 109.5
H6B C6 H6C 109.5
N4 C7 C8 107.9(2)
N4 C7 C6 122.6(3)
C8 C7 C6 129.4(3)
C7 C8 C9 106.5(2)
C7 C8 H8A 126.8
C9 C8 H8A 126.8
N3 C9 C8 109.1(2)
N3 C9 C10 121.3(3)
C8 C9 C10 129.7(3)
C9 C10 H10A 109.5
C9 C10 H10B 109.5
H10A C10 H10B 109.5
C9 C10 H10C 109.5
H10A C10 H10C 109.5
H10B C10 H10C 109.5
C12 C11 H11A 109.5
C12 C11 H11B 109.5
H11A C11 H11B 109.5
C12 C11 H11C 109.5
H11A C11 H11C 109.5
H11B C11 H11C 109.5
N6 C12 C13 108.1(2)
N6 C12 C11 122.6(3)
C13 C12 C11 129.3(3)
C12 C13 C14 106.0(2)
C12 C13 H13A 127.0
C14 C13 H13A 127.0
N5 C14 C13 109.2(2)
N5 C14 C15 121.0(2)
C13 C14 C15 129.9(3)
C14 C15 H15A 109.5
C14 C15 H15B 109.5
H15A C15 H15B 109.5
C14 C15 H15C 109.5
H15A C15 H15C 109.5
H15B C15 H15C 109.5
O1 C16 C17 119.8(2)
O1 C16 C21 119.6(2)
C17 C16 C21 120.6(2)
C18 C17 C16 118.5(3)
C18 C17 C25 121.5(3)
C16 C17 C25 119.9(2)
C19 C18 C17 121.5(3)
C19 C18 H18A 119.3
C17 C18 H18A 119.3
C18 C19 C20 119.4(3)
C18 C19 H19A 120.3
C20 C19 H19A 120.3
C19 C20 C21 121.6(3)
C19 C20 H20A 119.2
C21 C20 H20A 119.2
C20 C21 C16 118.4(3)
C20 C21 C22 121.5(2)
C16 C21 C22 120.0(2)
C21 C22 C24 113.7(2)
C21 C22 C23 110.8(2)
C24 C22 C23 110.2(2)
C21 C22 H22A 107.3
C24 C22 H22A 107.3
C23 C22 H22A 107.3
C22 C23 H23A 109.5
C22 C23 H23B 109.5
H23A C23 H23B 109.5
C22 C23 H23C 109.5
H23A C23 H23C 109.5
H23B C23 H23C 109.5
C22 C24 H24A 109.5
C22 C24 H24B 109.5
H24A C24 H24B 109.5
C22 C24 H24C 109.5
H24A C24 H24C 109.5
H24B C24 H24C 109.5
C17 C25 C26 114.7(2)
C17 C25 C27 110.1(2)
C26 C25 C27 109.4(2)
C17 C25 H25A 107.5
C26 C25 H25A 107.5
C27 C25 H25A 107.5
C25 C26 H26A 109.5
C25 C26 H26B 109.5
H26A C26 H26B 109.5
C25 C26 H26C 109.5
H26A C26 H26C 109.5
H26B C26 H26C 109.5
C25 C27 H27A 109.5
C25 C27 H27B 109.5
H27A C27 H27B 109.5
C25 C27 H27C 109.5
H27A C27 H27C 109.5
H27B C27 H27C 109.5
N4 B1 N6 107.6(2)
N4 B1 N2 109.4(2)
N6 B1 N2 107.2(2)
N4 B1 H1 113.0(13)
N6 B1 H1 109.2(13)
N2 B1 H1 110.2(13)

loop_
_geom_bond_atom_site_label_1
_geom_bond_atom_site_label_2
_geom_bond_distance
Ni1 O1 1.8412(18)
Ni1 N3 1.982(2)
Ni1 N1 2.005(2)
Ni1 N5 2.014(2)
O1 C16 1.350(3)
N1 C4 1.341(3)
N1 N2 1.379(3)
N2 C2 1.350(3)
N2 B1 1.553(4)
N3 C9 1.341(3)
N3 N4 1.376(3)
N4 C7 1.358(3)
N4 B1 1.539(4)
N5 C14 1.336(3)
N5 N6 1.374(3)
N6 C12 1.347(3)
N6 B1 1.553(4)
C1 C2 1.492(4)
C1 H1A 0.9800
C1 H1B 0.9800
C1 H1C 0.9800
C2 C3 1.381(4)
C3 C4 1.389(4)
C3 H3A 0.9500
C4 C5 1.501(4)
C5 H5A 0.9800
C5 H5B 0.9800
C5 H5C 0.9800
C6 C7 1.499(4)
C6 H6A 0.9800
C6 H6B 0.9800
C6 H6C 0.9800
C7 C8 1.375(4)
C8 C9 1.398(4)
C8 H8A 0.9500
C9 C10 1.489(4)
C10 H10A 0.9800
C10 H10B 0.9800
C10 H10C 0.9800
C11 C12 1.492(4)
C11 H11A 0.9800
C11 H11B 0.9800
C11 H11C 0.9800
C12 C13 1.377(4)
C13 C14 1.401(4)
C13 H13A 0.9500
C14 C15 1.495(4)
C15 H15A 0.9800
C15 H15B 0.9800
C15 H15C 0.9800
C16 C17 1.405(4)
C16 C21 1.413(4)
C17 C18 1.398(4)
C17 C25 1.515(4)
C18 C19 1.381(4)
C18 H18A 0.9500
C19 C20 1.387(4)
C19 H19A 0.9500
C20 C21 1.392(4)
C20 H20A 0.9500
C21 C22 1.519(4)
C22 C24 1.528(4)
C22 C23 1.533(4)
C22 H22A 1.0000
C23 H23A 0.9800
C23 H23B 0.9800
C23 H23C 0.9800
C24 H24A 0.9800
C24 H24B 0.9800
C24 H24C 0.9800
C25 C26 1.533(4)
C25 C27 1.533(4)
C25 H25A 1.0000
C26 H26A 0.9800
C26 H26B 0.9800
C26 H26C 0.9800
C27 H27A 0.9800
C27 H27B 0.9800
C27 H27C 0.9800
B1 H1 1.09(3)

loop_
_geom_torsion_atom_site_label_1
_geom_torsion_atom_site_label_2
_geom_torsion_atom_site_label_3
_geom_torsion_atom_site_label_4
_geom_torsion
N3 Ni1 O1 C16 119.9(3)
N1 Ni1 O1 C16 5.0(3)
N5 Ni1 O1 C16 -115.0(3)
O1 Ni1 N1 C4 -9.3(3)
N3 Ni1 N1 C4 -140.8(3)
N5 Ni1 N1 C4 129.1(3)
O1 Ni1 N1 N2 179.32(16)
N3 Ni1 N1 N2 47.80(18)
N5 Ni1 N1 N2 -42.34(18)
C4 N1 N2 C2 -0.9(3)
Ni1 N1 N2 C2 173.03(17)
C4 N1 N2 B1 -179.8(2)
Ni1 N1 N2 B1 -5.8(3)
O1 Ni1 N3 C9 13.2(3)
N1 Ni1 N3 C9 140.6(3)
N5 Ni1 N3 C9 -128.0(3)
O1 Ni1 N3 N4 -170.64(16)
N1 Ni1 N3 N4 -43.18(18)
N5 Ni1 N3 N4 48.19(18)
C9 N3 N4 C7 0.5(3)
Ni1 N3 N4 C7 -176.66(17)
C9 N3 N4 B1 173.4(2)
Ni1 N3 N4 B1 -3.8(3)
O1 Ni1 N5 C14 -7.1(3)
N3 Ni1 N5 C14 130.5(3)
N1 Ni1 N5 C14 -137.8(3)
O1 Ni1 N5 N6 178.24(15)
N3 Ni1 N5 N6 -44.18(18)
N1 Ni1 N5 N6 47.54(18)
C14 N5 N6 C12 -0.2(3)
Ni1 N5 N6 C12 175.90(17)
C14 N5 N6 B1 -179.3(2)
Ni1 N5 N6 B1 -3.2(3)
N1 N2 C2 C3 1.1(3)
B1 N2 C2 C3 179.8(3)
N1 N2 C2 C1 -179.2(2)
B1 N2 C2 C1 -0.5(4)
N2 C2 C3 C4 -0.8(3)
C1 C2 C3 C4 179.5(3)
N2 N1 C4 C3 0.4(3)
Ni1 N1 C4 C3 -171.5(2)
N2 N1 C4 C5 -179.9(2)
Ni1 N1 C4 C5 8.2(4)
C2 C3 C4 N1 0.2(3)
C2 C3 C4 C5 -179.4(3)
N3 N4 C7 C8 -0.2(3)
B1 N4 C7 C8 -171.8(3)
N3 N4 C7 C6 179.1(2)
B1 N4 C7 C6 7.6(4)
N4 C7 C8 C9 -0.2(3)
C6 C7 C8 C9 -179.5(3)
N4 N3 C9 C8 -0.7(3)
Ni1 N3 C9 C8 175.77(19)
N4 N3 C9 C10 179.4(2)
Ni1 N3 C9 C10 -4.1(4)
C7 C8 C9 N3 0.6(3)
C7 C8 C9 C10 -179.6(3)
N5 N6 C12 C13 0.4(3)
B1 N6 C12 C13 179.4(3)
N5 N6 C12 C11 -178.7(2)
B1 N6 C12 C11 0.3(4)
N6 C12 C13 C14 -0.4(3)
C11 C12 C13 C14 178.6(3)
N6 N5 C14 C13 0.0(3)
Ni1 N5 C14 C13 -175.02(19)
N6 N5 C14 C15 -179.6(2)
Ni1 N5 C14 C15 5.4(4)
C12 C13 C14 N5 0.3(3)
C12 C13 C14 C15 179.8(3)
Ni1 O1 C16 C17 82.8(3)
Ni1 O1 C16 C21 -97.4(3)
O1 C16 C17 C18 -179.1(2)
C21 C16 C17 C18 1.1(4)
O1 C16 C17 C25 3.5(4)
C21 C16 C17 C25 -176.3(2)
C16 C17 C18 C19 0.1(4)
C25 C17 C18 C19 177.4(3)
C17 C18 C19 C20 -1.1(4)
C18 C19 C20 C21 0.9(4)
C19 C20 C21 C16 0.3(4)
C19 C20 C21 C22 179.4(3)
O1 C16 C21 C20 178.9(2)
C17 C16 C21 C20 -1.3(4)
O1 C16 C21 C22 -0.2(4)
C17 C16 C21 C22 179.6(2)
C20 C21 C22 C24 27.5(4)
C16 C21 C22 C24 -153.4(3)
C20 C21 C22 C23 -97.3(3)
C16 C21 C22 C23 81.8(3)
C18 C17 C25 C26 27.1(4)
C16 C17 C25 C26 -155.6(3)
C18 C17 C25 C27 -96.7(3)
C16 C17 C25 C27 80.5(3)
C7 N4 B1 N6 114.1(3)
N3 N4 B1 N6 -56.8(3)
C7 N4 B1 N2 -129.7(3)
N3 N4 B1 N2 59.4(3)
C12 N6 B1 N4 -118.0(3)
N5 N6 B1 N4 60.9(3)
C12 N6 B1 N2 124.4(3)
N5 N6 B1 N2 -56.7(3)
C2 N2 B1 N4 127.9(3)
N1 N2 B1 N4 -53.5(3)
C2 N2 B1 N6 -115.7(3)
N1 N2 B1 N6 62.9(3)
